data_2237173
loop_
_publ_author_name
'Thanigaimani, Kaliyaperumal'
'Khalib, Nuridayanti Che'
'Arshad, Suhana'
'Razak, Ibrahim Abdul'

_publ_section_title
;
 8-Hydroxy-5,7-dimethylquinolin-1-ium hydrogen sulfate
;
_journal_coeditor_code IS5225
_journal_issue 1
_journal_name_full 'Acta Crystallographica Section E'
_journal_page_first o42
_journal_page_last o43
_journal_paper_doi 10.1107/S1600536812049483
_journal_volume 69
_journal_year 2013
_chemical_formula_iupac 'C11 H12 N O +, H S O4 -'
_chemical_formula_moiety 'C11 H12 N O +, H O4 S -'
_chemical_formula_sum 'C11 H13 N O5 S'
_chemical_formula_weight 271.28
_chemical_name_systematic
;
8-Hydroxy-5,7-dimethylquinolin-1-ium hydrogen sulfate
;
_space_group_IT_number 19
_symmetry_cell_setting orthorhombic
_symmetry_space_group_name_Hall 'P 2ac 2ab'
_symmetry_space_group_name_H-M 'P 21 21 21'
_atom_sites_solution_hydrogens geom
_atom_sites_solution_primary direct
_atom_sites_solution_secondary difmap
_audit_creation_method SHELXL-97
_cell_angle_alpha 90.00
_cell_angle_beta 90.00
_cell_angle_gamma 90.00
_cell_formula_units_Z 4
_cell_length_a 6.6750(9)
_cell_length_b 11.6952(14)
_cell_length_c 14.7283(18)
_cell_measurement_reflns_used 6153
_cell_measurement_temperature 100.0(10)
_cell_measurement_theta_max 29.90
_cell_measurement_theta_min 2.77
_cell_volume 1149.8(3)
_computing_cell_refinement 'SAINT (Bruker, 2009)'
_computing_data_collection 'APEX2 (Bruker, 2009)'
_computing_data_reduction 'SAINT (Bruker, 2009)'
_computing_molecular_graphics 'SHELXTL (Sheldrick, 2008)'
_computing_publication_material
;
SHELXTL (Sheldrick, 2008) and PLATON (Spek, 2009)
;
_computing_structure_refinement 'SHELXTL (Sheldrick, 2008)'
_computing_structure_solution 'SHELXTL (Sheldrick, 2008)'
_diffrn_ambient_temperature 100.0(10)
_diffrn_measured_fraction_theta_full 0.996
_diffrn_measured_fraction_theta_max 0.996
_diffrn_measurement_device_type
;
Bruker APEXII DUO CCD area-detector
;
_diffrn_measurement_method '\f and \w scans'
_diffrn_radiation_monochromator graphite
_diffrn_radiation_source 'fine-focus sealed tube'
_diffrn_radiation_type MoK\a
_diffrn_radiation_wavelength 0.71073
_diffrn_reflns_av_R_equivalents 0.0397
_diffrn_reflns_av_sigmaI/netI 0.0416
_diffrn_reflns_limit_h_max 9
_diffrn_reflns_limit_h_min -9
_diffrn_reflns_limit_k_max 16
_diffrn_reflns_limit_k_min -16
_diffrn_reflns_limit_l_max 20
_diffrn_reflns_limit_l_min -20
_diffrn_reflns_number 9735
_diffrn_reflns_theta_full 30.04
_diffrn_reflns_theta_max 30.04
_diffrn_reflns_theta_min 2.77
_diffrn_standards_number 0
_exptl_absorpt_coefficient_mu 0.295
_exptl_absorpt_correction_T_max 0.9562
_exptl_absorpt_correction_T_min 0.8888
_exptl_absorpt_correction_type multi-scan
_exptl_absorpt_process_details '(<i>SADABS</i>; Bruker, 2009)'
_exptl_crystal_colour yellow
_exptl_crystal_density_diffrn 1.567
_exptl_crystal_density_method 'not measured'
_exptl_crystal_description block
_exptl_crystal_F_000 568
_exptl_crystal_size_max 0.41
_exptl_crystal_size_mid 0.17
_exptl_crystal_size_min 0.15
_refine_diff_density_max 0.841
_refine_diff_density_min -0.422
_refine_ls_abs_structure_details 'Flack (1983), 1410 Friedel pairs'
_refine_ls_abs_structure_Flack 0.43(7)
_refine_ls_extinction_method none
_refine_ls_goodness_of_fit_ref 1.050
_refine_ls_hydrogen_treatment mixed
_refine_ls_matrix_type full
_refine_ls_number_parameters 178
_refine_ls_number_reflns 3341
_refine_ls_number_restraints 0
_refine_ls_restrained_S_all 1.050
_refine_ls_R_factor_all 0.0427
_refine_ls_R_factor_gt 0.0393
_refine_ls_shift/su_max 0.001
_refine_ls_shift/su_mean 0.000
_refine_ls_structure_factor_coef Fsqd
_refine_ls_weighting_details 'calc w=1/[\s^2^(Fo^2^)+(0.0699P)^2^+0.0691P] where P=(Fo^2^+2Fc^2^)/3'
_refine_ls_weighting_scheme calc
_refine_ls_wR_factor_gt 0.1010
_refine_ls_wR_factor_ref 0.1028
_reflns_number_gt 3142
_reflns_number_total 3341
_reflns_threshold_expression I>2\s(I)
_cod_data_source_file is5225.cif
_cod_data_source_block I
_cod_database_code 2237173
_cod_database_fobs_code 2237173

loop_
_symmetry_equiv_pos_as_xyz
'x, y, z'
'-x+1/2, -y, z+1/2'
'-x, y+1/2, -z+1/2'
'x+1/2, -y+1/2, -z'

loop_
_atom_site_type_symbol
_atom_site_label
_atom_site_fract_x
_atom_site_fract_y
_atom_site_fract_z
_atom_site_U_iso_or_equiv
_atom_site_adp_type
_atom_site_calc_flag
_atom_site_refinement_flags
_atom_site_occupancy
_atom_site_symmetry_multiplicity
S S1 0.15917(7) 0.73295(3) 0.89075(3) 0.01680(11) Uani d . 1 1
O O1 0.3784(2) 0.68512(11) 0.89220(9) 0.0235(3) Uani d . 1 1
O O2 0.0640(3) 0.66640(10) 0.82023(10) 0.0284(3) Uani d . 1 1
O O3 0.1707(3) 0.85435(10) 0.87008(9) 0.0270(3) Uani d . 1 1
O O4 0.0779(3) 0.70976(12) 0.98112(10) 0.0307(3) Uani d . 1 1
O O5 0.7154(2) 0.37726(9) 1.19245(7) 0.0180(3) Uani d . 1 1
N N1 0.7224(2) 0.45539(10) 1.01976(9) 0.0145(3) Uani d . 1 1
C C1 0.7217(3) 0.33937(12) 1.03458(9) 0.0126(3) Uani d . 1 1
C C2 0.7309(3) 0.50147(13) 0.93688(10) 0.0165(3) Uani d . 1 1
H H2A 0.7349 0.5822 0.9302 0.020 Uiso calc R 1 1
C C3 0.7339(3) 0.43178(14) 0.85994(10) 0.0175(3) Uani d . 1 1
H H3A 0.7394 0.4646 0.8010 0.021 Uiso calc R 1 1
C C4 0.7288(3) 0.31450(14) 0.87066(9) 0.0158(3) Uani d . 1 1
H H4A 0.7283 0.2665 0.8186 0.019 Uiso calc R 1 1
C C5 0.7243(3) 0.26499(13) 0.95828(9) 0.0128(3) Uani d . 1 1
C C6 0.7217(3) 0.14410(12) 0.97396(10) 0.0138(3) Uani d . 1 1
C C7 0.7275(3) 0.10657(13) 1.06266(10) 0.0156(3) Uani d . 1 1
H H7A 0.7291 0.0265 1.0733 0.019 Uiso calc R 1 1
C C8 0.7312(3) 0.18055(14) 1.13898(10) 0.0151(3) Uani d . 1 1
C C9 0.7197(3) 0.29722(12) 1.12470(9) 0.0137(3) Uani d . 1 1
C C10 0.7169(3) 0.06073(13) 0.89626(11) 0.0189(3) Uani d . 1 1
H H10A 0.7094 -0.0174 0.9201 0.028 Uiso calc R 1 1
H H10B 0.8388 0.0692 0.8598 0.028 Uiso calc R 1 1
H H10C 0.5994 0.0760 0.8583 0.028 Uiso calc R 1 1
C C11 0.7464(3) 0.13120(14) 1.23285(11) 0.0203(4) Uani d . 1 1
H H11A 0.8315 0.1804 1.2704 0.030 Uiso calc R 1 1
H H11B 0.8052 0.0545 1.2296 0.030 Uiso calc R 1 1
H H11C 0.6125 0.1264 1.2598 0.030 Uiso calc R 1 1
H H1N1 0.713(4) 0.5064(18) 1.0663(15) 0.015(5) Uiso d . 1 1
H H1O5 0.630(5) 0.359(2) 1.227(2) 0.038(8) Uiso d . 1 1
H H1O1 0.454(6) 0.718(3) 0.942(2) 0.060(10) Uiso d . 1 1

loop_
_atom_site_aniso_label
_atom_site_aniso_U_11
_atom_site_aniso_U_22
_atom_site_aniso_U_33
_atom_site_aniso_U_12
_atom_site_aniso_U_13
_atom_site_aniso_U_23
S1 0.0199(2) 0.01535(16) 0.01516(16) 0.00047(15) -0.00309(16) -0.00102(12)
O1 0.0210(7) 0.0244(5) 0.0250(6) 0.0039(5) 0.0003(6) -0.0053(5)
O2 0.0380(9) 0.0183(5) 0.0289(6) -0.0014(6) -0.0167(7) -0.0033(5)
O3 0.0395(9) 0.0146(5) 0.0268(6) -0.0008(6) -0.0120(6) -0.0010(4)
O4 0.0316(8) 0.0373(7) 0.0232(6) 0.0046(7) 0.0116(6) 0.0026(5)
O5 0.0252(7) 0.0174(5) 0.0113(4) -0.0031(5) 0.0034(5) -0.0027(4)
N1 0.0161(7) 0.0135(5) 0.0139(5) 0.0003(5) 0.0017(5) 0.0007(4)
C1 0.0130(7) 0.0129(6) 0.0120(6) 0.0003(6) 0.0007(6) 0.0000(5)
C2 0.0174(8) 0.0151(6) 0.0170(6) 0.0011(6) 0.0006(7) 0.0044(5)
C3 0.0179(9) 0.0205(7) 0.0142(6) -0.0002(7) 0.0005(7) 0.0039(5)
C4 0.0169(8) 0.0193(6) 0.0112(6) -0.0002(6) 0.0003(6) 0.0004(5)
C5 0.0125(7) 0.0153(6) 0.0107(5) 0.0004(6) 0.0000(5) -0.0002(5)
C6 0.0136(7) 0.0133(6) 0.0146(6) 0.0003(6) 0.0005(6) -0.0020(5)
C7 0.0151(8) 0.0141(6) 0.0177(6) 0.0007(6) 0.0018(6) 0.0012(5)
C8 0.0139(8) 0.0180(6) 0.0134(6) 0.0006(6) 0.0011(6) 0.0016(5)
C9 0.0159(7) 0.0156(6) 0.0098(6) -0.0014(6) -0.0005(6) -0.0008(5)
C10 0.0219(9) 0.0172(6) 0.0176(6) -0.0010(6) 0.0010(7) -0.0053(5)
C11 0.0240(10) 0.0219(7) 0.0149(6) 0.0038(7) 0.0012(7) 0.0067(5)

loop_
_atom_type_symbol
_atom_type_description
_atom_type_scat_dispersion_real
_atom_type_scat_dispersion_imag
_atom_type_scat_source
C C 0.0033 0.0016 'International Tables Vol C Tables 4.2.6.8 and 6.1.1.4'
H H 0.0000 0.0000 'International Tables Vol C Tables 4.2.6.8 and 6.1.1.4'
N N 0.0061 0.0033 'International Tables Vol C Tables 4.2.6.8 and 6.1.1.4'
O O 0.0106 0.0060 'International Tables Vol C Tables 4.2.6.8 and 6.1.1.4'
S S 0.1246 0.1234 'International Tables Vol C Tables 4.2.6.8 and 6.1.1.4'

loop_
_geom_angle_atom_site_label_1
_geom_angle_atom_site_label_2
_geom_angle_atom_site_label_3
_geom_angle
O2 S1 O3 113.50(8)
O2 S1 O4 113.03(10)
O3 S1 O4 113.04(8)
O2 S1 O1 103.19(8)
O3 S1 O1 107.56(9)
O4 S1 O1 105.54(9)
S1 O1 H1O1 111(2)
C9 O5 H1O5 108(2)
C2 N1 C1 122.94(13)
C2 N1 H1N1 115.2(14)
C1 N1 H1N1 121.8(14)
N1 C1 C9 119.52(13)
N1 C1 C5 118.60(13)
C9 C1 C5 121.89(13)
N1 C2 C3 120.46(14)
N1 C2 H2A 119.8
C3 C2 H2A 119.8
C4 C3 C2 119.12(14)
C4 C3 H3A 120.4
C2 C3 H3A 120.4
C3 C4 C5 120.74(13)
C3 C4 H4A 119.6
C5 C4 H4A 119.6
C4 C5 C1 118.11(13)
C4 C5 C6 123.44(13)
C1 C5 C6 118.45(12)
C7 C6 C5 117.81(13)
C7 C6 C10 121.01(13)
C5 C6 C10 121.17(13)
C6 C7 C8 123.86(14)
C6 C7 H7A 118.1
C8 C7 H7A 118.1
C9 C8 C7 118.70(13)
C9 C8 C11 121.54(14)
C7 C8 C11 119.75(14)
O5 C9 C8 124.42(13)
O5 C9 C1 116.46(13)
C8 C9 C1 119.05(13)
C6 C10 H10A 109.5
C6 C10 H10B 109.5
H10A C10 H10B 109.5
C6 C10 H10C 109.5
H10A C10 H10C 109.5
H10B C10 H10C 109.5
C8 C11 H11A 109.5
C8 C11 H11B 109.5
H11A C11 H11B 109.5
C8 C11 H11C 109.5
H11A C11 H11C 109.5
H11B C11 H11C 109.5

loop_
_geom_bond_atom_site_label_1
_geom_bond_atom_site_label_2
_geom_bond_distance
S1 O2 1.4451(13)
S1 O3 1.4542(12)
S1 O4 1.4626(14)
S1 O1 1.5668(15)
O1 H1O1 0.97(4)
O5 C9 1.3685(17)
O5 H1O5 0.79(3)
N1 C2 1.3355(18)
N1 C1 1.3743(17)
N1 H1N1 0.91(2)
C1 C9 1.4160(18)
C1 C5 1.4212(19)
C2 C3 1.396(2)
C2 H2A 0.9500
C3 C4 1.381(2)
C3 H3A 0.9500
C4 C5 1.4148(18)
C4 H4A 0.9500
C5 C6 1.433(2)
C6 C7 1.379(2)
C6 C10 1.504(2)
C7 C8 1.419(2)
C7 H7A 0.9500
C8 C9 1.383(2)
C8 C11 1.502(2)
C10 H10A 0.9800
C10 H10B 0.9800
C10 H10C 0.9800
C11 H11A 0.9800
C11 H11B 0.9800
C11 H11C 0.9800

loop_
_geom_hbond_atom_site_label_D
_geom_hbond_atom_site_label_H
_geom_hbond_atom_site_label_A
_geom_hbond_site_symmetry_A
_geom_hbond_distance_DH
_geom_hbond_distance_HA
_geom_hbond_distance_DA
_geom_hbond_angle_DHA
_geom_hbond_publ_flag
N1 H1N1 O3 4_567 0.91(2) 1.90(2) 2.7753(17) 161(2) yes
O5 H1O5 O2 2_565 0.79(3) 1.91(3) 2.698(2) 172(2) yes
O1 H1O1 O4 4_567 0.97(4) 1.64(4) 2.601(2) 172(3) yes
C3 H3A O5 2_664 0.95 2.46 3.3448(19) 154 yes
C11 H11C O3 2_565 0.98 2.50 3.445(3) 161 yes

loop_
_geom_torsion_atom_site_label_1
_geom_torsion_atom_site_label_2
_geom_torsion_atom_site_label_3
_geom_torsion_atom_site_label_4
_geom_torsion
C2 N1 C1 C9 177.73(17)
C2 N1 C1 C5 -1.9(3)
C1 N1 C2 C3 1.8(3)
N1 C2 C3 C4 -0.3(3)
C2 C3 C4 C5 -1.2(3)
C3 C4 C5 C1 1.1(3)
C3 C4 C5 C6 -179.12(17)
N1 C1 C5 C4 0.4(2)
C9 C1 C5 C4 -179.20(17)
N1 C1 C5 C6 -179.41(16)
C9 C1 C5 C6 1.0(3)
C4 C5 C6 C7 176.82(17)
C1 C5 C6 C7 -3.4(3)
C4 C5 C6 C10 -2.0(3)
C1 C5 C6 C10 177.83(16)
C5 C6 C7 C8 1.5(3)
C10 C6 C7 C8 -179.68(18)
C6 C7 C8 C9 2.9(3)
C6 C7 C8 C11 -177.37(18)
C7 C8 C9 O5 177.81(17)
C11 C8 C9 O5 -1.9(3)
C7 C8 C9 C1 -5.3(3)
C11 C8 C9 C1 175.01(17)
N1 C1 C9 O5 1.0(3)
C5 C1 C9 O5 -179.39(16)
N1 C1 C9 C8 -176.17(17)
C5 C1 C9 C8 3.4(3)

loop_
_cod_related_entry_id
_cod_related_entry_database
_cod_related_entry_code
1 ChemSpider 30658279
